data_4025025
loop_
_publ_author_name
'Ashraf Wilsily'
'Eric Fillion'

_publ_section_title
;
Asymmetric Synthesis of All-Carbon Benzylic Quaternary Stereocenters via
Conjugate Addition to Alkylidene and Indenylidene Meldrum's Acids
;
_journal_name_full 'Journal of Organic Chemistry'
_journal_page_first 8583
_journal_page_last 8594
_journal_paper_doi 10.1021/jo901559d
_journal_volume 74
_journal_year 2009
_chemical_formula_sum 'C14 H13 Cl O4'
_chemical_formula_weight 280.69
_chemical_name_systematic
; 
 ? 
;
_space_group_IT_number 61
_symmetry_cell_setting orthorhombic
_symmetry_space_group_name_Hall '-P 2ac 2ab'
_symmetry_space_group_name_H-M 'P b c a'
_atom_sites_solution_hydrogens geom
_atom_sites_solution_primary direct
_atom_sites_solution_secondary difmap
_audit_creation_method SHELXL-97
_cell_angle_alpha 90.00
_cell_angle_beta 90.00
_cell_angle_gamma 90.00
_cell_formula_units_Z 8
_cell_length_a 17.9005(11)
_cell_length_b 5.8609(4)
_cell_length_c 25.5630(16)
_cell_measurement_reflns_used 5063
_cell_measurement_temperature 180(1)
_cell_measurement_theta_max 30.03
_cell_measurement_theta_min 3.38
_cell_volume 2681.9(3)
_computing_cell_refinement SAINT
_computing_data_collection SMART
_computing_data_reduction SAINT
_computing_molecular_graphics SHELXTL
_computing_publication_material SHELXTL
_computing_structure_refinement SHELXTL
_computing_structure_solution SHELXTL
_diffrn_ambient_temperature 180(1)
_diffrn_measured_fraction_theta_full 1.000
_diffrn_measured_fraction_theta_max 1.000
_diffrn_measurement_device_type 'Bruker APEX'
_diffrn_measurement_method Omega
_diffrn_radiation_monochromator graphite
_diffrn_radiation_source 'fine-focus sealed tube'
_diffrn_radiation_type MoK\a
_diffrn_radiation_wavelength 0.71073
_diffrn_reflns_av_R_equivalents 0.0300
_diffrn_reflns_av_sigmaI/netI 0.0212
_diffrn_reflns_limit_h_max 23
_diffrn_reflns_limit_h_min -23
_diffrn_reflns_limit_k_max 7
_diffrn_reflns_limit_k_min -7
_diffrn_reflns_limit_l_max 34
_diffrn_reflns_limit_l_min -34
_diffrn_reflns_number 18101
_diffrn_reflns_theta_full 28.28
_diffrn_reflns_theta_max 28.28
_diffrn_reflns_theta_min 1.59
_exptl_absorpt_coefficient_mu 0.291
_exptl_absorpt_correction_type none
_exptl_crystal_colour Colourless
_exptl_crystal_density_diffrn 1.390
_exptl_crystal_density_method 'not measured'
_exptl_crystal_description 'Needle prism fragment'
_exptl_crystal_F_000 1168
_exptl_crystal_size_max 0.42
_exptl_crystal_size_mid 0.21
_exptl_crystal_size_min 0.10
_refine_diff_density_max 0.399
_refine_diff_density_min -0.317
_refine_diff_density_rms 0.046
_refine_ls_extinction_expression Fc^*^=kFc[1+0.001xFc^2^\l^3^/sin(2\q)]^-1/4^
_refine_ls_goodness_of_fit_ref 1.964
_refine_ls_hydrogen_treatment constr
_refine_ls_matrix_type full
_refine_ls_number_parameters 176
_refine_ls_number_reflns 3325
_refine_ls_number_restraints 0
_refine_ls_restrained_S_all 1.964
_refine_ls_R_factor_all 0.0550
_refine_ls_R_factor_gt 0.0452
_refine_ls_shift/su_max 0.000
_refine_ls_shift/su_mean 0.000
_refine_ls_structure_factor_coef Fsqd
_refine_ls_weighting_details 'calc w=1/[\s^2^(Fo^2^)+(0.0160P)^2^+0.0000P] where P=(Fo^2^+2Fc^2^)/3'
_refine_ls_weighting_scheme calc
_refine_ls_wR_factor_gt 0.0796
_refine_ls_wR_factor_ref 0.0810
_reflns_number_gt 2815
_reflns_number_total 3325
_reflns_threshold_expression >2sigma(I)
_cod_data_source_file jo901559d_si_002.cif
_cod_data_source_block ef1288m
_cod_depositor_comments
;
The following automatic conversions were performed:
'_symmetry_cell_setting' value 'Orthorhombic' changed to 'orthorhombic'
according to '/home/saulius/struct/CIF-dictionaries/cif_core.dic'
dictionary named 'cif_core.dic' version 2.4.1 from
2010-06-29.

'_exptl_absorpt_correction_type' value 'None' changed to
'none' according to '/home/saulius/struct/CIF-dictionaries/cif_core.dic'
dictionary named 'cif_core.dic' version 2.4.1 from 2010-06-29.

Automatic conversion script
Id: cif_fix_enum 1527 2010-12-29 10:47:43Z saulius 
;
_cod_original_sg_symbol_H-M Pbca
_cod_database_code 4025025

loop_
_symmetry_equiv_pos_as_xyz
'x, y, z'
'-x+1/2, -y, z+1/2'
'-x, y+1/2, -z+1/2'
'x+1/2, -y+1/2, -z'
'-x, -y, -z'
'x-1/2, y, -z-1/2'
'x, -y-1/2, z-1/2'
'-x-1/2, y-1/2, z'

loop_
_atom_site_label
_atom_site_type_symbol
_atom_site_fract_x
_atom_site_fract_y
_atom_site_fract_z
_atom_site_U_iso_or_equiv
_atom_site_adp_type
_atom_site_occupancy
_atom_site_symmetry_multiplicity
_atom_site_calc_flag
_atom_site_refinement_flags
_atom_site_disorder_assembly
_atom_site_disorder_group
O1 O -0.21399(5) 0.13282(16) 0.49487(3) 0.0267(2) Uani 1 1 d . . .
C2 C -0.14155(7) 0.1466(2) 0.51964(5) 0.0262(3) Uani 1 1 d . . .
O3 O -0.09362(5) -0.02471(16) 0.49732(3) 0.0271(2) Uani 1 1 d . . .
C4 C -0.08831(7) -0.0358(2) 0.44475(5) 0.0241(3) Uani 1 1 d . . .
C5 C -0.14565(7) 0.0934(2) 0.41475(5) 0.0219(3) Uani 1 1 d . . .
C6 C -0.21848(7) 0.1236(2) 0.44220(5) 0.0235(3) Uani 1 1 d . . .
C7 C -0.15369(8) 0.0741(3) 0.57560(5) 0.0380(4) Uani 1 1 d . . .
H7X H -0.1751 -0.0799 0.5763 0.057 Uiso 1 1 calc R . .
H7Y H -0.1881 0.1807 0.5927 0.057 Uiso 1 1 calc R . .
H7Z H -0.1058 0.0742 0.5942 0.057 Uiso 1 1 calc R . .
C8 C -0.10854(8) 0.3819(2) 0.51403(6) 0.0309(3) Uani 1 1 d . . .
H8X H -0.0593 0.3860 0.5308 0.046 Uiso 1 1 calc R . .
H8Y H -0.1415 0.4936 0.5308 0.046 Uiso 1 1 calc R . .
H8Z H -0.1034 0.4192 0.4768 0.046 Uiso 1 1 calc R . .
O9 O -0.04170(5) -0.15739(16) 0.42539(4) 0.0318(2) Uani 1 1 d . . .
O10 O -0.27928(5) 0.13487(15) 0.42214(4) 0.0278(2) Uani 1 1 d . . .
C11 C -0.13131(7) 0.1761(2) 0.36673(5) 0.0243(3) Uani 1 1 d . . .
C12 C -0.05350(7) 0.1789(2) 0.34542(5) 0.0252(3) Uani 1 1 d . . .
C13 C -0.00769(8) 0.3611(3) 0.35824(6) 0.0344(4) Uani 1 1 d . . .
H13 H -0.0256 0.4764 0.3812 0.041 Uiso 1 1 calc R . .
C14 C 0.06389(8) 0.3768(3) 0.33794(6) 0.0379(4) Uani 1 1 d . . .
H14 H 0.0952 0.5019 0.3468 0.045 Uiso 1 1 calc R . .
C15 C 0.08901(8) 0.2089(3) 0.30482(5) 0.0334(3) Uani 1 1 d . . .
C16 C 0.04434(9) 0.0286(3) 0.29071(6) 0.0365(4) Uani 1 1 d . . .
H16 H 0.0623 -0.0848 0.2673 0.044 Uiso 1 1 calc R . .
C17 C -0.02728(8) 0.0144(3) 0.31111(5) 0.0335(3) Uani 1 1 d . . .
H17 H -0.0587 -0.1093 0.3015 0.040 Uiso 1 1 calc R . .
Cl18 Cl 0.17958(2) 0.22793(9) 0.280042(18) 0.05620(16) Uani 1 1 d . . .
C19 C -0.18659(8) 0.2891(3) 0.33142(5) 0.0337(4) Uani 1 1 d . . .
H19X H -0.2357 0.2914 0.3484 0.051 Uiso 1 1 calc R . .
H19Y H -0.1898 0.2042 0.2985 0.051 Uiso 1 1 calc R . .
H19Z H -0.1705 0.4458 0.3243 0.051 Uiso 1 1 calc R . .

loop_
_atom_site_aniso_label
_atom_site_aniso_U_11
_atom_site_aniso_U_22
_atom_site_aniso_U_33
_atom_site_aniso_U_23
_atom_site_aniso_U_13
_atom_site_aniso_U_12
O1 0.0220(5) 0.0303(6) 0.0279(5) -0.0007(4) 0.0019(4) -0.0005(4)
C2 0.0246(7) 0.0266(8) 0.0274(7) -0.0012(6) -0.0016(6) 0.0050(6)
O3 0.0289(5) 0.0253(5) 0.0271(5) 0.0015(4) -0.0010(4) 0.0059(4)
C4 0.0220(7) 0.0212(7) 0.0292(7) 0.0005(6) -0.0006(6) -0.0028(6)
C5 0.0202(7) 0.0183(7) 0.0272(7) -0.0030(5) -0.0013(5) 0.0005(5)
C6 0.0248(7) 0.0157(7) 0.0302(7) 0.0005(5) 0.0006(6) -0.0008(6)
C7 0.0411(9) 0.0439(10) 0.0289(8) 0.0029(7) 0.0022(7) 0.0047(7)
C8 0.0306(8) 0.0267(8) 0.0356(8) -0.0028(6) -0.0070(6) 0.0014(6)
O9 0.0276(5) 0.0316(6) 0.0360(5) -0.0021(4) 0.0004(4) 0.0092(5)
O10 0.0205(5) 0.0253(5) 0.0375(6) 0.0006(4) -0.0026(4) -0.0001(4)
C11 0.0261(7) 0.0212(7) 0.0258(7) -0.0057(5) -0.0015(5) 0.0008(6)
C12 0.0274(7) 0.0275(8) 0.0208(6) 0.0012(5) 0.0002(5) 0.0008(6)
C13 0.0361(8) 0.0313(8) 0.0359(8) -0.0101(7) 0.0051(7) -0.0019(7)
C14 0.0336(8) 0.0383(9) 0.0417(9) -0.0065(7) 0.0026(7) -0.0095(7)
C15 0.0268(8) 0.0452(9) 0.0283(7) 0.0033(6) 0.0055(6) 0.0006(7)
C16 0.0396(9) 0.0390(9) 0.0309(7) -0.0083(7) 0.0089(7) 0.0029(7)
C17 0.0361(8) 0.0320(8) 0.0323(8) -0.0085(6) 0.0045(7) -0.0047(7)
Cl18 0.0322(2) 0.0785(4) 0.0578(3) -0.0065(2) 0.01587(19) -0.0043(2)
C19 0.0328(8) 0.0411(9) 0.0272(7) 0.0035(6) -0.0006(6) 0.0074(7)

loop_
_atom_type_symbol
_atom_type_description
_atom_type_scat_dispersion_real
_atom_type_scat_dispersion_imag
_atom_type_scat_source
C C 0.0033 0.0016 'International Tables Vol C Tables 4.2.6.8 and 6.1.1.4'
H H 0.0000 0.0000 'International Tables Vol C Tables 4.2.6.8 and 6.1.1.4'
O O 0.0106 0.0060 'International Tables Vol C Tables 4.2.6.8 and 6.1.1.4'
Cl Cl 0.1484 0.1585 'International Tables Vol C Tables 4.2.6.8 and 6.1.1.4'

loop_
_geom_angle_atom_site_label_1
_geom_angle_atom_site_label_2
_geom_angle_atom_site_label_3
_geom_angle
_geom_angle_site_symmetry_1
_geom_angle_site_symmetry_3
_geom_angle_publ_flag
C6 O1 C2 119.51(10) . . ?
O3 C2 O1 108.80(10) . . ?
O3 C2 C8 111.54(11) . . ?
O1 C2 C8 111.17(11) . . ?
O3 C2 C7 105.39(11) . . ?
O1 C2 C7 105.69(11) . . ?
C8 C2 C7 113.87(12) . . ?
C4 O3 C2 118.10(10) . . ?
O9 C4 O3 119.15(12) . . ?
O9 C4 C5 124.57(12) . . ?
O3 C4 C5 116.11(11) . . ?
C11 C5 C4 121.47(12) . . ?
C11 C5 C6 123.62(12) . . ?
C4 C5 C6 114.90(11) . . ?
O10 C6 O1 118.44(12) . . ?
O10 C6 C5 126.58(12) . . ?
O1 C6 C5 114.96(11) . . ?
C5 C11 C19 125.79(12) . . ?
C5 C11 C12 120.96(12) . . ?
C19 C11 C12 113.07(11) . . ?
C17 C12 C13 119.05(13) . . ?
C17 C12 C11 122.59(13) . . ?
C13 C12 C11 118.24(12) . . ?
C14 C13 C12 120.65(14) . . ?
C15 C14 C13 119.06(14) . . ?
C16 C15 C14 121.51(14) . . ?
C16 C15 Cl18 119.67(12) . . ?
C14 C15 Cl18 118.83(12) . . ?
C15 C16 C17 119.05(14) . . ?
C12 C17 C16 120.66(14) . . ?

loop_
_geom_bond_atom_site_label_1
_geom_bond_atom_site_label_2
_geom_bond_distance
_geom_bond_site_symmetry_2
_geom_bond_publ_flag
O1 C6 1.3499(15) . ?
O1 C2 1.4454(16) . ?
C2 O3 1.4387(16) . ?
C2 C8 1.5072(19) . ?
C2 C7 1.5080(19) . ?
O3 C4 1.3487(15) . ?
C4 O9 1.2036(15) . ?
C4 C5 1.4883(17) . ?
C5 C11 1.3445(18) . ?
C5 C6 1.4911(18) . ?
C6 O10 1.2049(15) . ?
C11 C19 1.4943(18) . ?
C11 C12 1.4957(18) . ?
C12 C17 1.3850(18) . ?
C12 C13 1.3858(19) . ?
C13 C14 1.386(2) . ?
C14 C15 1.374(2) . ?
C15 C16 1.373(2) . ?
C15 Cl18 1.7442(14) . ?
C16 C17 1.387(2) . ?

loop_
_cod_related_entry_id
_cod_related_entry_database
_cod_related_entry_code
1 ChemSpider 30659073
